data_1551626
loop_
_publ_author_name
'SAKIYAMA, Hiroshi'
'MITSUHASHI, Ryoji'
'MIKURIYA, Masahiro'

_publ_section_title
;
 &lt;i&gt;Pseudo&lt;/i&gt;-&lt;i&gt;S&lt;/i&gt;&lt;sub&gt;6&lt;/sub&gt;
 Complex Cations of a Hexakis-&lt;i&gt;N&lt;/i&gt;-methylformamide
 Nickel(II) Complex
;
_journal_issue 0
_journal_name_full 'X-ray Structure Analysis Online'
_journal_page_first 45
_journal_paper_doi 10.2116/xraystruct.31.45
_journal_volume 31
_journal_year 2015
_chemical_formula_sum 'C60 H70 B2 N6 Ni O6'
_chemical_formula_weight 1051.55
_space_group_crystal_system triclinic
_space_group_IT_number 2
_space_group_name_Hall '-P 1'
_space_group_name_H-M_alt 'P -1'
_symmetry_space_group_name_Hall '-P 1'
_symmetry_space_group_name_H-M 'P -1'
_atom_sites_solution_hydrogens geom
_audit_creation_method SHELXL-2014/7
_cell_angle_alpha 86.043(6)
_cell_angle_beta 84.483(6)
_cell_angle_gamma 87.335(7)
_cell_formula_units_Z 2
_cell_length_a 10.680(2)
_cell_length_b 13.271(3)
_cell_length_c 19.960(4)
_cell_measurement_temperature 90(2)
_cell_volume 2806.9(10)
_computing_cell_refinement 'Bruker SMART'
_computing_data_collection 'Bruker SMART'
_computing_data_reduction 'Bruker SAINT'
_computing_molecular_graphics 'Yadokari-XG 2009 (Wakita,Nemoto et al., 2009)'
_computing_publication_material 'SHELXL-2014/7 (Sheldrick, 2014)'
_computing_structure_refinement 'SHELXL-2014/7 (Sheldrick, 2014)'
_computing_structure_solution 'SHELXT 2014/5 (Sheldrick, 2014)'
_diffrn_ambient_temperature 90(2)
_diffrn_measured_fraction_theta_full 0.992
_diffrn_measured_fraction_theta_max 0.870
_diffrn_measurement_device_type 'CCD area detector'
_diffrn_measurement_method '\p and \w'
_diffrn_radiation_type MoK\a
_diffrn_radiation_wavelength 0.71073
_diffrn_reflns_av_R_equivalents 0.0248
_diffrn_reflns_av_unetI/netI 0.0726
_diffrn_reflns_Laue_measured_fraction_full 0.992
_diffrn_reflns_Laue_measured_fraction_max 0.870
_diffrn_reflns_limit_h_max 13
_diffrn_reflns_limit_h_min -13
_diffrn_reflns_limit_k_max 17
_diffrn_reflns_limit_k_min -10
_diffrn_reflns_limit_l_max 26
_diffrn_reflns_limit_l_min -21
_diffrn_reflns_number 17686
_diffrn_reflns_point_group_measured_fraction_full 0.992
_diffrn_reflns_point_group_measured_fraction_max 0.870
_diffrn_reflns_theta_full 25.242
_diffrn_reflns_theta_max 28.647
_diffrn_reflns_theta_min 1.794
_diffrn_source 'fine-focus sealed tube'
_exptl_absorpt_coefficient_mu 0.401
_exptl_absorpt_correction_T_max 0.924
_exptl_absorpt_correction_T_min 0.906
_exptl_absorpt_correction_type multi-scan
_exptl_absorpt_process_details SADABS
_exptl_crystal_colour green
_exptl_crystal_density_diffrn 1.244
_exptl_crystal_description block
_exptl_crystal_F_000 1116
_exptl_crystal_size_max 0.250
_exptl_crystal_size_mid 0.200
_exptl_crystal_size_min 0.200
_refine_diff_density_max 0.491
_refine_diff_density_min -0.346
_refine_diff_density_rms 0.057
_refine_ls_extinction_method none
_refine_ls_goodness_of_fit_ref 0.973
_refine_ls_hydrogen_treatment constr
_refine_ls_matrix_type full
_refine_ls_number_parameters 685
_refine_ls_number_reflns 12566
_refine_ls_number_restraints 0
_refine_ls_restrained_S_all 0.973
_refine_ls_R_factor_all 0.0702
_refine_ls_R_factor_gt 0.0460
_refine_ls_shift/su_max 0.001
_refine_ls_shift/su_mean 0.000
_refine_ls_structure_factor_coef Fsqd
_refine_ls_weighting_details 'w=1/[\s^2^(Fo^2^)+(0.0343P)^2^] where P=(Fo^2^+2Fc^2^)/3'
_refine_ls_weighting_scheme calc
_refine_ls_wR_factor_gt 0.0886
_refine_ls_wR_factor_ref 0.0955
_reflns_Friedel_coverage 0.000
_reflns_number_gt 9157
_reflns_number_total 12566
_reflns_threshold_expression 'I > 2\s(I)'
_cod_data_source_file 31_45_1.txt
_cod_data_source_block NiNMF
_cod_original_cell_volume 2807.0(10)
_cod_database_code 1551626
_shelx_shelxl_version_number 2014/7
_shelx_space_group_comment
;
The symmetry employed for this shelxl refinement is uniquely defined
by the following loop, which should always be used as a source of
symmetry information in preference to the above space-group names.
They are only intended as comments.
;
_shelx_estimated_absorpt_t_min 0.906
_shelx_estimated_absorpt_t_max 0.924

loop_
_space_group_symop_operation_xyz
'x, y, z'
'-x, -y, -z'

loop_
_atom_site_label
_atom_site_type_symbol
_atom_site_fract_x
_atom_site_fract_y
_atom_site_fract_z
_atom_site_U_iso_or_equiv
_atom_site_adp_type
_atom_site_occupancy
_atom_site_site_symmetry_order
_atom_site_calc_flag
_atom_site_refinement_flags_posn
_atom_site_refinement_flags_adp
_atom_site_refinement_flags_occupancy
Ni1 Ni 0.5000 0.5000 0.5000 0.01646(9) Uani 1 2 d S . P
O1 O 0.32077(12) 0.55686(10) 0.52679(7) 0.0204(3) Uani 1 1 d . . .
C1 C 0.23738(19) 0.50572(16) 0.55886(10) 0.0221(5) Uani 1 1 d . . .
H1 H 0.2598 0.4386 0.5742 0.027 Uiso 1 1 calc R U .
N1 N 0.12062(16) 0.53841(13) 0.57281(9) 0.0247(4) Uani 1 1 d . . .
H1A H 0.0682 0.4966 0.5957 0.030 Uiso 1 1 calc R U .
C2 C 0.0721(2) 0.63909(16) 0.55296(11) 0.0275(5) Uani 1 1 d . . .
H2 H 0.1423 0.6814 0.5354 0.041 Uiso 1 1 calc R U .
H2A H 0.0267 0.6692 0.5922 0.041 Uiso 1 1 calc R U .
H2B H 0.0147 0.6347 0.5179 0.041 Uiso 1 1 calc R U .
O2 O 0.50891(12) 0.43590(10) 0.59419(7) 0.0199(3) Uani 1 1 d . . .
C3 C 0.55217(17) 0.34803(15) 0.60370(10) 0.0182(4) Uani 1 1 d . . .
H3 H 0.5597 0.3057 0.5669 0.022 Uiso 1 1 calc R U .
N2 N 0.58782(16) 0.31063(12) 0.66119(9) 0.0209(4) Uani 1 1 d . . .
H2C H 0.6169 0.2475 0.6641 0.025 Uiso 1 1 calc R U .
C4 C 0.5817(3) 0.36805(17) 0.72020(12) 0.0384(6) Uani 1 1 d . . .
H4 H 0.5456 0.4359 0.7098 0.058 Uiso 1 1 calc R U .
H4A H 0.6666 0.3732 0.7340 0.058 Uiso 1 1 calc R U .
H4B H 0.5286 0.3340 0.7569 0.058 Uiso 1 1 calc R U .
O3 O 0.42951(13) 0.37067(10) 0.47113(7) 0.0205(3) Uani 1 1 d . . .
C5 C 0.4619(2) 0.33657(16) 0.41553(11) 0.0226(5) Uani 1 1 d . . .
H5 H 0.5251 0.3701 0.3867 0.027 Uiso 1 1 calc R U .
N3 N 0.41387(18) 0.25696(13) 0.39431(9) 0.0302(5) Uani 1 1 d . . .
H3A H 0.4432 0.2362 0.3547 0.036 Uiso 1 1 calc R U .
C6 C 0.3149(3) 0.2014(2) 0.43292(14) 0.0561(9) Uani 1 1 d . . .
H6 H 0.3400 0.1821 0.4781 0.084 Uiso 1 1 calc R U .
H6A H 0.3001 0.1405 0.4102 0.084 Uiso 1 1 calc R U .
H6B H 0.2374 0.2440 0.4366 0.084 Uiso 1 1 calc R U .
Ni2 Ni 0.0000 0.0000 1.0000 0.01680(9) Uani 1 2 d S . P
O4 O 0.01720(12) 0.05208(10) 0.90261(7) 0.0191(3) Uani 1 1 d . . .
C7 C 0.11864(19) 0.04975(14) 0.86637(10) 0.0202(5) Uani 1 1 d . . .
H7 H 0.1931 0.0252 0.8856 0.024 Uiso 1 1 calc R U .
N4 N 0.12524(16) 0.08031(12) 0.80233(8) 0.0210(4) Uani 1 1 d . . .
H4C H 0.1982 0.0782 0.7778 0.025 Uiso 1 1 calc R U .
C8 C 0.0130(2) 0.11754(16) 0.77169(11) 0.0258(5) Uani 1 1 d . . .
H8 H -0.0531 0.0685 0.7819 0.039 Uiso 1 1 calc R U .
H8A H 0.0323 0.1270 0.7227 0.039 Uiso 1 1 calc R U .
H8B H -0.0160 0.1823 0.7898 0.039 Uiso 1 1 calc R U .
O5 O -0.12430(13) 0.11618(10) 1.02321(7) 0.0203(3) Uani 1 1 d . . .
C9 C -0.11070(19) 0.20281(15) 0.99694(11) 0.0223(5) Uani 1 1 d . . .
H9 H -0.0501 0.2118 0.9592 0.027 Uiso 1 1 calc R U .
N5 N -0.17485(17) 0.28235(13) 1.01822(9) 0.0263(4) Uani 1 1 d . . .
H5A H -0.1632 0.3410 0.9957 0.032 Uiso 1 1 calc R U .
C10 C -0.2646(2) 0.27783(17) 1.07753(12) 0.0355(6) Uani 1 1 d . . .
H10 H -0.3424 0.2490 1.0665 0.053 Uiso 1 1 calc R U .
H10A H -0.2832 0.3461 1.0925 0.053 Uiso 1 1 calc R U .
H10B H -0.2289 0.2353 1.1136 0.053 Uiso 1 1 calc R U .
O6 O 0.14594(12) 0.08851(10) 1.01684(7) 0.0202(3) Uani 1 1 d . . .
C11 C 0.21513(19) 0.06646(15) 1.06269(11) 0.0209(5) Uani 1 1 d . . .
H11 H 0.2075 0.0020 1.0862 0.025 Uiso 1 1 calc R U .
N6 N 0.29797(16) 0.12671(13) 1.08056(9) 0.0237(4) Uani 1 1 d . . .
H6C H 0.3442 0.1046 1.1131 0.028 Uiso 1 1 calc R U .
C12 C 0.3181(2) 0.22783(15) 1.04984(11) 0.0250(5) Uani 1 1 d . . .
H12 H 0.3900 0.2258 1.0155 0.037 Uiso 1 1 calc R U .
H12A H 0.3352 0.2728 1.0846 0.037 Uiso 1 1 calc R U .
H12B H 0.2426 0.2531 1.0288 0.037 Uiso 1 1 calc R U .
B1 B 0.5564(2) 0.01985(17) 0.71552(12) 0.0179(5) Uani 1 1 d . . .
C13 C 0.67060(19) 0.04386(14) 0.65484(11) 0.0195(4) Uani 1 1 d . . .
C14 C 0.6489(2) 0.08671(15) 0.59057(11) 0.0227(5) Uani 1 1 d . . .
H14 H 0.5646 0.1040 0.5815 0.027 Uiso 1 1 calc R U .
C15 C 0.7443(2) 0.10509(16) 0.53959(11) 0.0288(5) Uani 1 1 d . . .
H15 H 0.7243 0.1344 0.4970 0.035 Uiso 1 1 calc R U .
C16 C 0.8680(2) 0.08114(17) 0.55034(12) 0.0313(6) Uani 1 1 d . . .
H16 H 0.9337 0.0933 0.5155 0.038 Uiso 1 1 calc R U .
C17 C 0.8943(2) 0.03894(16) 0.61304(12) 0.0294(5) Uani 1 1 d . . .
H17 H 0.9788 0.0212 0.6214 0.035 Uiso 1 1 calc R U .
C18 C 0.79772(19) 0.02251(15) 0.66361(11) 0.0237(5) Uani 1 1 d . . .
H18 H 0.8190 -0.0047 0.7065 0.028 Uiso 1 1 calc R U .
C19 C 0.42468(18) 0.06963(15) 0.68824(10) 0.0192(5) Uani 1 1 d . . .
C20 C 0.36691(19) 0.02912(16) 0.63700(11) 0.0249(5) Uani 1 1 d . . .
H20 H 0.3965 -0.0353 0.6228 0.030 Uiso 1 1 calc R U .
C21 C 0.2685(2) 0.07804(18) 0.60563(12) 0.0302(6) Uani 1 1 d . . .
H21 H 0.2325 0.0473 0.5708 0.036 Uiso 1 1 calc R U .
C22 C 0.2233(2) 0.17185(19) 0.62537(13) 0.0340(6) Uani 1 1 d . . .
H22 H 0.1573 0.2069 0.6036 0.041 Uiso 1 1 calc R U .
C23 C 0.2748(2) 0.21354(17) 0.67664(12) 0.0296(6) Uani 1 1 d . . .
H23 H 0.2438 0.2776 0.6908 0.036 Uiso 1 1 calc R U .
C24 C 0.37245(18) 0.16271(15) 0.70820(11) 0.0223(5) Uani 1 1 d . . .
H24 H 0.4047 0.1924 0.7446 0.027 Uiso 1 1 calc R U .
C25 C 0.57984(18) 0.07026(14) 0.78563(10) 0.0187(4) Uani 1 1 d . . .
C26 C 0.67079(19) 0.14043(15) 0.79275(11) 0.0216(5) Uani 1 1 d . . .
H26 H 0.7283 0.1581 0.7549 0.026 Uiso 1 1 calc R U .
C27 C 0.6806(2) 0.18540(16) 0.85303(12) 0.0270(5) Uani 1 1 d . . .
H27 H 0.7432 0.2332 0.8555 0.032 Uiso 1 1 calc R U .
C28 C 0.5995(2) 0.16069(17) 0.90899(12) 0.0306(6) Uani 1 1 d . . .
H28 H 0.6059 0.1911 0.9502 0.037 Uiso 1 1 calc R U .
C29 C 0.5084(2) 0.09077(17) 0.90455(11) 0.0288(5) Uani 1 1 d . . .
H29 H 0.4518 0.0731 0.9428 0.035 Uiso 1 1 calc R U .
C30 C 0.5002(2) 0.04705(16) 0.84442(11) 0.0239(5) Uani 1 1 d . . .
H30 H 0.4376 -0.0011 0.8427 0.029 Uiso 1 1 calc R U .
C31 C 0.54616(19) -0.10259(15) 0.73557(10) 0.0183(4) Uani 1 1 d . . .
C32 C 0.43217(19) -0.15170(15) 0.74315(10) 0.0215(5) Uani 1 1 d . . .
H32 H 0.3580 -0.1141 0.7326 0.026 Uiso 1 1 calc R U .
C33 C 0.4220(2) -0.25274(16) 0.76537(11) 0.0269(5) Uani 1 1 d . . .
H33 H 0.3425 -0.2829 0.7690 0.032 Uiso 1 1 calc R U .
C34 C 0.5274(2) -0.30946(16) 0.78222(11) 0.0261(5) Uani 1 1 d . . .
H34 H 0.5214 -0.3786 0.7975 0.031 Uiso 1 1 calc R U .
C35 C 0.6419(2) -0.26349(15) 0.77635(10) 0.0233(5) Uani 1 1 d . . .
H35 H 0.7153 -0.3011 0.7882 0.028 Uiso 1 1 calc R U .
C36 C 0.65038(19) -0.16302(15) 0.75326(10) 0.0206(5) Uani 1 1 d . . .
H36 H 0.7305 -0.1338 0.7492 0.025 Uiso 1 1 calc R U .
B2 B 0.9837(2) 0.52783(17) 0.80130(11) 0.0153(5) Uani 1 1 d . . .
C37 C 1.10644(18) 0.46082(14) 0.82582(9) 0.0148(4) Uani 1 1 d . . .
C38 C 1.09264(19) 0.36419(14) 0.85751(10) 0.0178(4) Uani 1 1 d . . .
H38 H 1.0105 0.3387 0.8655 0.021 Uiso 1 1 calc R U .
C39 C 1.19334(19) 0.30382(15) 0.87789(10) 0.0203(5) Uani 1 1 d . . .
H39 H 1.1794 0.2384 0.8990 0.024 Uiso 1 1 calc R U .
C40 C 1.31352(19) 0.33874(15) 0.86751(10) 0.0221(5) Uani 1 1 d . . .
H40 H 1.3832 0.2977 0.8809 0.027 Uiso 1 1 calc R U .
C41 C 1.33105(19) 0.43421(15) 0.83729(11) 0.0227(5) Uani 1 1 d . . .
H41 H 1.4132 0.4598 0.8305 0.027 Uiso 1 1 calc R U .
C42 C 1.22906(18) 0.49324(15) 0.81670(10) 0.0196(5) Uani 1 1 d . . .
H42 H 1.2438 0.5585 0.7955 0.023 Uiso 1 1 calc R U .
C43 C 1.01894(18) 0.64668(14) 0.78279(10) 0.0164(4) Uani 1 1 d . . .
C44 C 0.97655(18) 0.72797(15) 0.82056(11) 0.0206(5) Uani 1 1 d . . .
H44 H 0.9258 0.7151 0.8618 0.025 Uiso 1 1 calc R U .
C45 C 1.00562(19) 0.82751(16) 0.80032(11) 0.0243(5) Uani 1 1 d . . .
H45 H 0.9744 0.8807 0.8276 0.029 Uiso 1 1 calc R U .
C46 C 1.07934(19) 0.84924(15) 0.74104(11) 0.0236(5) Uani 1 1 d . . .
H46 H 1.0987 0.9170 0.7270 0.028 Uiso 1 1 calc R U .
C47 C 1.12449(19) 0.77085(15) 0.70251(11) 0.0232(5) Uani 1 1 d . . .
H47 H 1.1758 0.7843 0.6616 0.028 Uiso 1 1 calc R U .
C48 C 1.09506(18) 0.67275(15) 0.72348(10) 0.0202(5) Uani 1 1 d . . .
H48 H 1.1282 0.6200 0.6962 0.024 Uiso 1 1 calc R U .
C49 C 0.93868(17) 0.48492(14) 0.73287(10) 0.0159(4) Uani 1 1 d . . .
C50 C 0.96969(18) 0.38783(15) 0.71156(10) 0.0188(4) Uani 1 1 d . . .
H50 H 1.0230 0.3445 0.7372 0.023 Uiso 1 1 calc R U .
C51 C 0.92634(19) 0.35186(16) 0.65479(10) 0.0220(5) Uani 1 1 d . . .
H51 H 0.9497 0.2851 0.6427 0.026 Uiso 1 1 calc R U .
C52 C 0.84937(19) 0.41258(16) 0.61569(11) 0.0230(5) Uani 1 1 d . . .
H52 H 0.8190 0.3882 0.5769 0.028 Uiso 1 1 calc R U .
C53 C 0.81749(18) 0.50937(16) 0.63422(11) 0.0227(5) Uani 1 1 d . . .
H53 H 0.7652 0.5524 0.6078 0.027 Uiso 1 1 calc R U .
C54 C 0.86117(18) 0.54409(15) 0.69105(10) 0.0191(4) Uani 1 1 d . . .
H54 H 0.8377 0.6111 0.7024 0.023 Uiso 1 1 calc R U .
C55 C 0.87128(18) 0.51820(14) 0.86335(10) 0.0157(4) Uani 1 1 d . . .
C56 C 0.74950(19) 0.48922(15) 0.85658(10) 0.0201(5) Uani 1 1 d . . .
H56 H 0.7287 0.4743 0.8132 0.024 Uiso 1 1 calc R U .
C57 C 0.65697(19) 0.48124(16) 0.91081(11) 0.0235(5) Uani 1 1 d . . .
H57 H 0.5753 0.4608 0.9040 0.028 Uiso 1 1 calc R U .
C58 C 0.68409(19) 0.50304(15) 0.97439(10) 0.0202(5) Uani 1 1 d . . .
H58 H 0.6211 0.4992 1.0114 0.024 Uiso 1 1 calc R U .
C59 C 0.80437(18) 0.53058(14) 0.98337(10) 0.0177(4) Uani 1 1 d . . .
H59 H 0.8247 0.5453 1.0269 0.021 Uiso 1 1 calc R U .
C60 C 0.89490(18) 0.53672(14) 0.92911(10) 0.0169(4) Uani 1 1 d . . .
H60 H 0.9773 0.5544 0.9368 0.020 Uiso 1 1 calc R U .

loop_
_atom_site_aniso_label
_atom_site_aniso_U_11
_atom_site_aniso_U_22
_atom_site_aniso_U_33
_atom_site_aniso_U_23
_atom_site_aniso_U_13
_atom_site_aniso_U_12
Ni1 0.01738(19) 0.0167(2) 0.0154(2) -0.00247(14) -0.00166(15) 0.00035(15)
O1 0.0190(7) 0.0236(8) 0.0183(8) -0.0017(6) 0.0002(6) -0.0002(6)
C1 0.0245(11) 0.0231(12) 0.0190(11) -0.0047(9) -0.0016(9) 0.0004(9)
N1 0.0203(9) 0.0292(11) 0.0236(10) -0.0012(8) 0.0037(8) -0.0026(8)
C2 0.0261(12) 0.0346(13) 0.0205(12) -0.0018(10) 0.0002(10) 0.0078(10)
O2 0.0215(8) 0.0188(8) 0.0193(8) -0.0014(6) -0.0016(6) 0.0012(6)
C3 0.0162(10) 0.0203(11) 0.0184(11) -0.0033(8) -0.0012(9) -0.0024(8)
N2 0.0272(10) 0.0159(9) 0.0195(10) 0.0010(7) -0.0025(8) -0.0024(7)
C4 0.0710(19) 0.0263(13) 0.0192(13) -0.0024(10) -0.0052(13) -0.0118(12)
O3 0.0255(8) 0.0191(8) 0.0174(8) -0.0045(6) -0.0030(6) -0.0011(6)
C5 0.0261(12) 0.0229(12) 0.0189(11) -0.0011(9) -0.0041(9) 0.0022(9)
N3 0.0469(12) 0.0226(10) 0.0213(10) -0.0084(8) 0.0005(9) -0.0024(9)
C6 0.090(2) 0.0390(16) 0.0395(17) -0.0158(13) 0.0151(16) -0.0338(16)
Ni2 0.0205(2) 0.01425(19) 0.0150(2) 0.00026(14) 0.00025(16) 0.00035(15)
O4 0.0211(7) 0.0190(8) 0.0164(8) -0.0006(6) 0.0022(6) -0.0001(6)
C7 0.0229(11) 0.0155(11) 0.0226(12) -0.0018(8) -0.0029(9) -0.0020(8)
N4 0.0221(9) 0.0234(10) 0.0169(9) -0.0011(7) 0.0035(8) -0.0041(7)
C8 0.0323(12) 0.0257(12) 0.0187(12) 0.0032(9) -0.0027(10) -0.0023(10)
O5 0.0244(8) 0.0159(7) 0.0199(8) 0.0014(6) -0.0008(6) 0.0004(6)
C9 0.0220(11) 0.0226(12) 0.0217(12) -0.0013(9) -0.0010(9) 0.0015(9)
N5 0.0344(11) 0.0164(9) 0.0276(11) -0.0010(8) -0.0022(9) 0.0039(8)
C10 0.0418(15) 0.0316(14) 0.0320(14) -0.0096(11) 0.0004(12) 0.0115(11)
O6 0.0238(8) 0.0185(8) 0.0184(8) 0.0003(6) -0.0027(6) -0.0011(6)
C11 0.0210(11) 0.0180(11) 0.0221(12) 0.0028(9) 0.0015(9) 0.0034(9)
N6 0.0238(10) 0.0243(10) 0.0232(10) 0.0026(8) -0.0069(8) 0.0005(8)
C12 0.0293(12) 0.0202(11) 0.0255(12) -0.0016(9) -0.0015(10) -0.0041(9)
B1 0.0165(11) 0.0172(12) 0.0197(13) -0.0018(9) -0.0007(10) -0.0010(9)
C13 0.0221(11) 0.0125(10) 0.0245(12) -0.0059(8) -0.0017(9) -0.0016(8)
C14 0.0227(11) 0.0204(11) 0.0254(12) -0.0056(9) -0.0014(9) 0.0000(9)
C15 0.0351(13) 0.0259(12) 0.0244(13) -0.0024(9) 0.0030(11) -0.0004(10)
C16 0.0304(13) 0.0316(13) 0.0303(14) -0.0063(10) 0.0107(11) -0.0065(10)
C17 0.0213(12) 0.0294(13) 0.0378(15) -0.0071(10) 0.0007(11) -0.0034(10)
C18 0.0251(12) 0.0210(11) 0.0258(12) -0.0048(9) -0.0016(10) -0.0042(9)
C19 0.0169(10) 0.0191(11) 0.0206(11) 0.0037(8) 0.0014(9) -0.0024(8)
C20 0.0231(11) 0.0267(12) 0.0246(12) 0.0029(9) -0.0040(10) -0.0018(9)
C21 0.0241(12) 0.0409(15) 0.0255(13) 0.0063(11) -0.0057(10) -0.0069(11)
C22 0.0185(12) 0.0447(16) 0.0351(15) 0.0171(12) -0.0003(11) 0.0031(11)
C23 0.0220(12) 0.0280(13) 0.0345(14) 0.0123(10) 0.0069(11) 0.0046(10)
C24 0.0191(11) 0.0228(12) 0.0230(12) 0.0061(9) 0.0036(9) -0.0025(9)
C25 0.0200(10) 0.0147(10) 0.0212(11) -0.0015(8) -0.0047(9) 0.0067(8)
C26 0.0224(11) 0.0182(11) 0.0244(12) -0.0014(9) -0.0058(9) 0.0046(9)
C27 0.0283(12) 0.0198(11) 0.0351(14) -0.0076(10) -0.0130(11) 0.0061(9)
C28 0.0375(14) 0.0308(13) 0.0251(13) -0.0125(10) -0.0119(11) 0.0158(11)
C29 0.0319(13) 0.0304(13) 0.0229(12) -0.0037(10) -0.0012(10) 0.0121(10)
C30 0.0236(11) 0.0209(11) 0.0271(13) -0.0034(9) -0.0027(10) 0.0050(9)
C31 0.0230(11) 0.0184(11) 0.0138(10) -0.0047(8) -0.0011(9) -0.0005(8)
C32 0.0202(11) 0.0223(11) 0.0220(12) 0.0009(9) -0.0035(9) 0.0003(9)
C33 0.0280(12) 0.0258(12) 0.0273(13) 0.0029(9) -0.0041(10) -0.0087(10)
C34 0.0382(13) 0.0178(11) 0.0226(12) 0.0022(9) -0.0062(10) -0.0026(10)
C35 0.0286(12) 0.0222(11) 0.0194(12) -0.0034(9) -0.0050(10) 0.0058(9)
C36 0.0214(11) 0.0205(11) 0.0205(11) -0.0040(8) -0.0024(9) -0.0025(9)
B2 0.0166(11) 0.0157(11) 0.0140(11) -0.0006(9) -0.0042(9) 0.0015(9)
C37 0.0185(10) 0.0154(10) 0.0110(10) -0.0036(8) -0.0024(8) 0.0007(8)
C38 0.0196(10) 0.0188(11) 0.0157(11) -0.0017(8) -0.0033(9) -0.0021(8)
C39 0.0295(12) 0.0142(10) 0.0176(11) -0.0011(8) -0.0046(9) 0.0001(9)
C40 0.0221(11) 0.0238(12) 0.0205(12) -0.0020(9) -0.0066(9) 0.0083(9)
C41 0.0173(11) 0.0259(12) 0.0247(12) -0.0001(9) -0.0011(9) -0.0011(9)
C42 0.0224(11) 0.0158(10) 0.0203(11) 0.0019(8) -0.0028(9) -0.0010(8)
C43 0.0151(10) 0.0160(10) 0.0186(11) 0.0000(8) -0.0057(8) 0.0011(8)
C44 0.0198(11) 0.0199(11) 0.0223(12) -0.0005(9) -0.0026(9) -0.0031(9)
C45 0.0242(11) 0.0190(11) 0.0298(13) -0.0073(9) -0.0010(10) 0.0012(9)
C46 0.0245(11) 0.0142(11) 0.0325(13) 0.0028(9) -0.0071(10) -0.0029(9)
C47 0.0247(11) 0.0238(12) 0.0207(12) 0.0033(9) -0.0021(9) -0.0030(9)
C48 0.0226(11) 0.0182(11) 0.0199(11) -0.0006(8) -0.0039(9) 0.0013(9)
C49 0.0142(10) 0.0184(10) 0.0149(10) -0.0011(8) 0.0004(8) -0.0028(8)
C50 0.0205(11) 0.0190(11) 0.0170(11) -0.0001(8) -0.0031(9) 0.0000(8)
C51 0.0243(11) 0.0216(11) 0.0202(12) -0.0073(9) 0.0012(9) -0.0007(9)
C52 0.0178(11) 0.0365(13) 0.0157(11) -0.0082(9) -0.0002(9) -0.0045(9)
C53 0.0168(10) 0.0333(13) 0.0174(11) 0.0005(9) -0.0026(9) 0.0025(9)
C54 0.0178(10) 0.0211(11) 0.0178(11) -0.0027(8) 0.0002(9) 0.0016(8)
C55 0.0176(10) 0.0114(10) 0.0180(11) -0.0006(8) -0.0038(8) 0.0034(8)
C56 0.0228(11) 0.0231(11) 0.0153(11) -0.0034(8) -0.0044(9) -0.0018(9)
C57 0.0167(11) 0.0300(12) 0.0244(12) -0.0013(9) -0.0041(9) -0.0029(9)
C58 0.0200(11) 0.0234(11) 0.0161(11) -0.0003(8) 0.0011(9) 0.0035(9)
C59 0.0224(11) 0.0177(10) 0.0133(10) -0.0029(8) -0.0049(8) 0.0056(8)
C60 0.0179(10) 0.0162(10) 0.0175(11) -0.0025(8) -0.0052(8) -0.0011(8)

loop_
_atom_type_symbol
_atom_type_description
_atom_type_scat_dispersion_real
_atom_type_scat_dispersion_imag
_atom_type_scat_source
C C 0.0033 0.0016 'International Tables Vol C Tables 4.2.6.8 and 6.1.1.4'
H H 0.0000 0.0000 'International Tables Vol C Tables 4.2.6.8 and 6.1.1.4'
B B 0.0013 0.0007 'International Tables Vol C Tables 4.2.6.8 and 6.1.1.4'
N N 0.0061 0.0033 'International Tables Vol C Tables 4.2.6.8 and 6.1.1.4'
Ni Ni 0.3393 1.1124 'International Tables Vol C Tables 4.2.6.8 and 6.1.1.4'
O O 0.0106 0.0060 'International Tables Vol C Tables 4.2.6.8 and 6.1.1.4'

loop_
_geom_angle_atom_site_label_1
_geom_angle_atom_site_label_2
_geom_angle_atom_site_label_3
_geom_angle
_geom_angle_site_symmetry_1
_geom_angle_site_symmetry_3
O2 Ni1 O2 180.00(7) . 2_666
O2 Ni1 O3 90.04(6) . .
O2 Ni1 O3 89.96(6) 2_666 .
O2 Ni1 O3 89.96(6) . 2_666
O2 Ni1 O3 90.04(6) 2_666 2_666
O3 Ni1 O3 180.00(7) . 2_666
O2 Ni1 O1 90.19(5) . .
O2 Ni1 O1 89.81(5) 2_666 .
O3 Ni1 O1 90.84(6) . .
O3 Ni1 O1 89.16(6) 2_666 .
O2 Ni1 O1 89.81(5) . 2_666
O2 Ni1 O1 90.19(5) 2_666 2_666
O3 Ni1 O1 89.16(6) . 2_666
O3 Ni1 O1 90.84(6) 2_666 2_666
O1 Ni1 O1 180.0 . 2_666
C1 O1 Ni1 123.32(12) . .
O1 C1 N1 124.35(19) . .
O1 C1 H1 117.8 . .
N1 C1 H1 117.8 . .
C1 N1 C2 124.31(18) . .
C1 N1 H1A 117.8 . .
C2 N1 H1A 117.8 . .
N1 C2 H2 109.5 . .
N1 C2 H2A 109.5 . .
H2 C2 H2A 109.5 . .
N1 C2 H2B 109.5 . .
H2 C2 H2B 109.5 . .
H2A C2 H2B 109.5 . .
C3 O2 Ni1 121.00(13) . .
O2 C3 N2 123.8(2) . .
O2 C3 H3 118.1 . .
N2 C3 H3 118.1 . .
C3 N2 C4 122.89(18) . .
C3 N2 H2C 118.6 . .
C4 N2 H2C 118.6 . .
N2 C4 H4 109.5 . .
N2 C4 H4A 109.5 . .
H4 C4 H4A 109.5 . .
N2 C4 H4B 109.5 . .
H4 C4 H4B 109.5 . .
H4A C4 H4B 109.5 . .
C5 O3 Ni1 122.29(14) . .
O3 C5 N3 123.7(2) . .
O3 C5 H5 118.2 . .
N3 C5 H5 118.2 . .
C5 N3 C6 123.1(2) . .
C5 N3 H3A 118.4 . .
C6 N3 H3A 118.4 . .
N3 C6 H6 109.5 . .
N3 C6 H6A 109.5 . .
H6 C6 H6A 109.5 . .
N3 C6 H6B 109.5 . .
H6 C6 H6B 109.5 . .
H6A C6 H6B 109.5 . .
O4 Ni2 O4 180.0 2_557 .
O4 Ni2 O5 90.52(5) 2_557 2_557
O4 Ni2 O5 89.48(5) . 2_557
O4 Ni2 O5 89.48(5) 2_557 .
O4 Ni2 O5 90.52(5) . .
O5 Ni2 O5 180.00(6) 2_557 .
O4 Ni2 O6 88.93(6) 2_557 2_557
O4 Ni2 O6 91.07(6) . 2_557
O5 Ni2 O6 89.50(6) 2_557 2_557
O5 Ni2 O6 90.50(6) . 2_557
O4 Ni2 O6 91.07(6) 2_557 .
O4 Ni2 O6 88.93(6) . .
O5 Ni2 O6 90.50(6) 2_557 .
O5 Ni2 O6 89.50(6) . .
O6 Ni2 O6 180.0 2_557 .
C7 O4 Ni2 123.27(13) . .
O4 C7 N4 121.57(19) . .
O4 C7 H7 119.2 . .
N4 C7 H7 119.2 . .
C7 N4 C8 120.35(17) . .
C7 N4 H4C 119.8 . .
C8 N4 H4C 119.8 . .
N4 C8 H8 109.5 . .
N4 C8 H8A 109.5 . .
H8 C8 H8A 109.5 . .
N4 C8 H8B 109.5 . .
H8 C8 H8B 109.5 . .
H8A C8 H8B 109.5 . .
C9 O5 Ni2 121.84(13) . .
O5 C9 N5 123.7(2) . .
O5 C9 H9 118.1 . .
N5 C9 H9 118.1 . .
C9 N5 C10 122.58(18) . .
C9 N5 H5A 118.7 . .
C10 N5 H5A 118.7 . .
N5 C10 H10 109.5 . .
N5 C10 H10A 109.5 . .
H10 C10 H10A 109.5 . .
N5 C10 H10B 109.5 . .
H10 C10 H10B 109.5 . .
H10A C10 H10B 109.5 . .
C11 O6 Ni2 122.19(13) . .
O6 C11 N6 123.95(19) . .
O6 C11 H11 118.0 . .
N6 C11 H11 118.0 . .
C11 N6 C12 123.92(18) . .
C11 N6 H6C 118.0 . .
C12 N6 H6C 118.0 . .
N6 C12 H12 109.5 . .
N6 C12 H12A 109.5 . .
H12 C12 H12A 109.5 . .
N6 C12 H12B 109.5 . .
H12 C12 H12B 109.5 . .
H12A C12 H12B 109.5 . .
C25 B1 C19 108.83(16) . .
C25 B1 C31 105.43(16) . .
C19 B1 C31 111.60(17) . .
C25 B1 C13 112.15(17) . .
C19 B1 C13 106.91(16) . .
C31 B1 C13 111.95(16) . .
C18 C13 C14 114.09(19) . .
C18 C13 B1 122.50(18) . .
C14 C13 B1 123.41(18) . .
C15 C14 C13 123.3(2) . .
C15 C14 H14 118.4 . .
C13 C14 H14 118.4 . .
C16 C15 C14 120.4(2) . .
C16 C15 H15 119.8 . .
C14 C15 H15 119.8 . .
C15 C16 C17 118.4(2) . .
C15 C16 H16 120.8 . .
C17 C16 H16 120.8 . .
C16 C17 C18 120.2(2) . .
C16 C17 H17 119.9 . .
C18 C17 H17 119.9 . .
C17 C18 C13 123.5(2) . .
C17 C18 H18 118.3 . .
C13 C18 H18 118.3 . .
C20 C19 C24 114.85(19) . .
C20 C19 B1 122.32(18) . .
C24 C19 B1 122.3(2) . .
C21 C20 C19 123.4(2) . .
C21 C20 H20 118.3 . .
C19 C20 H20 118.3 . .
C22 C21 C20 119.6(2) . .
C22 C21 H21 120.2 . .
C20 C21 H21 120.2 . .
C23 C22 C21 119.2(2) . .
C23 C22 H22 120.4 . .
C21 C22 H22 120.4 . .
C22 C23 C24 120.5(2) . .
C22 C23 H23 119.8 . .
C24 C23 H23 119.8 . .
C23 C24 C19 122.4(2) . .
C23 C24 H24 118.8 . .
C19 C24 H24 118.8 . .
C26 C25 C30 114.8(2) . .
C26 C25 B1 125.68(18) . .
C30 C25 B1 119.42(18) . .
C27 C26 C25 122.8(2) . .
C27 C26 H26 118.6 . .
C25 C26 H26 118.6 . .
C28 C27 C26 120.1(2) . .
C28 C27 H27 119.9 . .
C26 C27 H27 119.9 . .
C27 C28 C29 119.2(2) . .
C27 C28 H28 120.4 . .
C29 C28 H28 120.4 . .
C30 C29 C28 119.8(2) . .
C30 C29 H29 120.1 . .
C28 C29 H29 120.1 . .
C29 C30 C25 123.2(2) . .
C29 C30 H30 118.4 . .
C25 C30 H30 118.4 . .
C32 C31 C36 114.66(18) . .
C32 C31 B1 123.19(17) . .
C36 C31 B1 121.83(18) . .
C33 C32 C31 123.26(19) . .
C33 C32 H32 118.4 . .
C31 C32 H32 118.4 . .
C34 C33 C32 120.1(2) . .
C34 C33 H33 120.0 . .
C32 C33 H33 120.0 . .
C33 C34 C35 118.61(19) . .
C33 C34 H34 120.7 . .
C35 C34 H34 120.7 . .
C34 C35 C36 120.44(19) . .
C34 C35 H35 119.8 . .
C36 C35 H35 119.8 . .
C35 C36 C31 123.0(2) . .
C35 C36 H36 118.5 . .
C31 C36 H36 118.5 . .
C49 B2 C55 110.51(16) . .
C49 B2 C37 110.39(16) . .
C55 B2 C37 107.07(15) . .
C49 B2 C43 106.95(16) . .
C55 B2 C43 111.13(16) . .
C37 B2 C43 110.83(16) . .
C42 C37 C38 115.11(17) . .
C42 C37 B2 124.12(17) . .
C38 C37 B2 120.77(17) . .
C39 C38 C37 123.02(19) . .
C39 C38 H38 118.5 . .
C37 C38 H38 118.5 . .
C40 C39 C38 119.95(18) . .
C40 C39 H39 120.0 . .
C38 C39 H39 120.0 . .
C39 C40 C41 118.88(19) . .
C39 C40 H40 120.6 . .
C41 C40 H40 120.6 . .
C40 C41 C42 120.3(2) . .
C40 C41 H41 119.8 . .
C42 C41 H41 119.8 . .
C37 C42 C41 122.72(18) . .
C37 C42 H42 118.6 . .
C41 C42 H42 118.6 . .
C44 C43 C48 114.63(17) . .
C44 C43 B2 125.64(18) . .
C48 C43 B2 119.71(17) . .
C43 C44 C45 122.6(2) . .
C43 C44 H44 118.7 . .
C45 C44 H44 118.7 . .
C46 C45 C44 120.5(2) . .
C46 C45 H45 119.8 . .
C44 C45 H45 119.8 . .
C45 C46 C47 118.80(19) . .
C45 C46 H46 120.6 . .
C47 C46 H46 120.6 . .
C46 C47 C48 119.9(2) . .
C46 C47 H47 120.0 . .
C48 C47 H47 120.0 . .
C47 C48 C43 123.6(2) . .
C47 C48 H48 118.2 . .
C43 C48 H48 118.2 . .
C50 C49 C54 114.30(19) . .
C50 C49 B2 124.24(17) . .
C54 C49 B2 121.44(18) . .
C51 C50 C49 123.16(19) . .
C51 C50 H50 118.4 . .
C49 C50 H50 118.4 . .
C52 C51 C50 120.4(2) . .
C52 C51 H51 119.8 . .
C50 C51 H51 119.8 . .
C53 C52 C51 118.6(2) . .
C53 C52 H52 120.7 . .
C51 C52 H52 120.7 . .
C52 C53 C54 120.39(19) . .
C52 C53 H53 119.8 . .
C54 C53 H53 119.8 . .
C53 C54 C49 123.19(19) . .
C53 C54 H54 118.4 . .
C49 C54 H54 118.4 . .
C56 C55 C60 114.95(18) . .
C56 C55 B2 124.63(18) . .
C60 C55 B2 120.39(17) . .
C55 C56 C57 122.8(2) . .
C55 C56 H56 118.6 . .
C57 C56 H56 118.6 . .
C58 C57 C56 120.0(2) . .
C58 C57 H57 120.0 . .
C56 C57 H57 120.0 . .
C57 C58 C59 118.95(19) . .
C57 C58 H58 120.5 . .
C59 C58 H58 120.5 . .
C60 C59 C58 120.02(19) . .
C60 C59 H59 120.0 . .
C58 C59 H59 120.0 . .
C59 C60 C55 123.25(19) . .
C59 C60 H60 118.4 . .
C55 C60 H60 118.4 . .

loop_
_geom_bond_atom_site_label_1
_geom_bond_atom_site_label_2
_geom_bond_distance
_geom_bond_site_symmetry_2
Ni1 O2 2.0183(14) .
Ni1 O2 2.0183(14) 2_666
Ni1 O3 2.0456(14) .
Ni1 O3 2.0456(14) 2_666
Ni1 O1 2.0601(13) .
Ni1 O1 2.0601(13) 2_666
O1 C1 1.245(2) .
C1 N1 1.312(2) .
C1 H1 0.9500 .
N1 C2 1.454(2) .
N1 H1A 0.8800 .
C2 H2 0.9800 .
C2 H2A 0.9800 .
C2 H2B 0.9800 .
O2 C3 1.243(2) .
C3 N2 1.302(2) .
C3 H3 0.9500 .
N2 C4 1.441(3) .
N2 H2C 0.8800 .
C4 H4 0.9800 .
C4 H4A 0.9800 .
C4 H4B 0.9800 .
O3 C5 1.240(2) .
C5 N3 1.309(3) .
C5 H5 0.9500 .
N3 C6 1.446(3) .
N3 H3A 0.8800 .
C6 H6 0.9800 .
C6 H6A 0.9800 .
C6 H6B 0.9800 .
Ni2 O4 2.0120(14) 2_557
Ni2 O4 2.0120(14) .
Ni2 O5 2.0357(13) 2_557
Ni2 O5 2.0357(13) .
Ni2 O6 2.0610(14) 2_557
Ni2 O6 2.0610(14) .
O4 C7 1.244(2) .
C7 N4 1.310(2) .
C7 H7 0.9500 .
N4 C8 1.448(3) .
N4 H4C 0.8800 .
C8 H8 0.9800 .
C8 H8A 0.9800 .
C8 H8B 0.9800 .
O5 C9 1.239(2) .
C9 N5 1.305(2) .
C9 H9 0.9500 .
N5 C10 1.450(3) .
N5 H5A 0.8800 .
C10 H10 0.9800 .
C10 H10A 0.9800 .
C10 H10B 0.9800 .
O6 C11 1.242(2) .
C11 N6 1.310(3) .
C11 H11 0.9500 .
N6 C12 1.453(2) .
N6 H6C 0.8800 .
C12 H12 0.9800 .
C12 H12A 0.9800 .
C12 H12B 0.9800 .
B1 C25 1.637(3) .
B1 C19 1.650(3) .
B1 C31 1.652(3) .
B1 C13 1.660(3) .
C13 C18 1.399(3) .
C13 C14 1.403(3) .
C14 C15 1.387(3) .
C14 H14 0.9500 .
C15 C16 1.378(3) .
C15 H15 0.9500 .
C16 C17 1.384(3) .
C16 H16 0.9500 .
C17 C18 1.386(3) .
C17 H17 0.9500 .
C18 H18 0.9500 .
C19 C20 1.394(3) .
C19 C24 1.399(3) .
C20 C21 1.387(3) .
C20 H20 0.9500 .
C21 C22 1.383(3) .
C21 H21 0.9500 .
C22 C23 1.368(3) .
C22 H22 0.9500 .
C23 C24 1.393(3) .
C23 H23 0.9500 .
C24 H24 0.9500 .
C25 C26 1.400(3) .
C25 C30 1.407(3) .
C26 C27 1.394(3) .
C26 H26 0.9500 .
C27 C28 1.376(3) .
C27 H27 0.9500 .
C28 C29 1.389(3) .
C28 H28 0.9500 .
C29 C30 1.380(3) .
C29 H29 0.9500 .
C30 H30 0.9500 .
C31 C32 1.398(3) .
C31 C36 1.400(3) .
C32 C33 1.389(3) .
C32 H32 0.9500 .
C33 C34 1.380(3) .
C33 H33 0.9500 .
C34 C35 1.384(3) .
C34 H34 0.9500 .
C35 C36 1.384(3) .
C35 H35 0.9500 .
C36 H36 0.9500 .
B2 C49 1.637(3) .
B2 C55 1.643(3) .
B2 C37 1.644(3) .
B2 C43 1.647(3) .
C37 C42 1.389(3) .
C37 C38 1.398(3) .
C38 C39 1.387(3) .
C38 H38 0.9500 .
C39 C40 1.377(3) .
C39 H39 0.9500 .
C40 C41 1.378(3) .
C40 H40 0.9500 .
C41 C42 1.390(3) .
C41 H41 0.9500 .
C42 H42 0.9500 .
C43 C44 1.392(3) .
C43 C48 1.402(3) .
C44 C45 1.395(3) .
C44 H44 0.9500 .
C45 C46 1.378(3) .
C45 H45 0.9500 .
C46 C47 1.378(3) .
C46 H46 0.9500 .
C47 C48 1.381(3) .
C47 H47 0.9500 .
C48 H48 0.9500 .
C49 C50 1.400(3) .
C49 C54 1.407(3) .
C50 C51 1.386(3) .
C50 H50 0.9500 .
C51 C52 1.382(3) .
C51 H51 0.9500 .
C52 C53 1.380(3) .
C52 H52 0.9500 .
C53 C54 1.382(3) .
C53 H53 0.9500 .
C54 H54 0.9500 .
C55 C56 1.395(3) .
C55 C60 1.400(3) .
C56 C57 1.396(3) .
C56 H56 0.9500 .
C57 C58 1.381(3) .
C57 H57 0.9500 .
C58 C59 1.383(3) .
C58 H58 0.9500 .
C59 C60 1.381(3) .
C59 H59 0.9500 .
C60 H60 0.9500 .

loop_
_geom_hbond_atom_site_label_D
_geom_hbond_atom_site_label_H
_geom_hbond_atom_site_label_A
_geom_hbond_distance_DH
_geom_hbond_distance_HA
_geom_hbond_distance_DA
_geom_hbond_angle_DHA
_geom_hbond_site_symmetry_A
C3 H3 O3 0.95 2.55 3.054(3) 113.4 .
C9 H9 O4 0.95 2.51 3.031(3) 114.3 .
C11 H11 O4 0.95 2.52 2.999(2) 111.2 2_557
C3 H3 O3 0.95 2.55 3.054(3) 113.4 .
C9 H9 O4 0.95 2.51 3.031(3) 114.3 .

loop_
_geom_torsion_atom_site_label_1
_geom_torsion_atom_site_label_2
_geom_torsion_atom_site_label_3
_geom_torsion_atom_site_label_4
_geom_torsion
Ni1 O1 C1 N1 -175.56(16)
O1 C1 N1 C2 -0.2(3)
Ni1 O2 C3 N2 163.29(15)
O2 C3 N2 C4 -0.5(3)
Ni1 O3 C5 N3 -176.45(15)
O3 C5 N3 C6 1.7(4)
Ni2 O4 C7 N4 176.97(14)
O4 C7 N4 C8 -0.3(3)
Ni2 O5 C9 N5 -167.98(16)
O5 C9 N5 C10 3.4(3)
Ni2 O6 C11 N6 -170.88(15)
O6 C11 N6 C12 1.1(3)
C25 B1 C13 C18 53.4(2)
C19 B1 C13 C18 172.63(19)
C31 B1 C13 C18 -64.9(3)
C25 B1 C13 C14 -126.8(2)
C19 B1 C13 C14 -7.6(3)
C31 B1 C13 C14 114.9(2)
C18 C13 C14 C15 1.0(3)
B1 C13 C14 C15 -178.85(19)
C13 C14 C15 C16 0.1(3)
C14 C15 C16 C17 -0.3(3)
C15 C16 C17 C18 -0.7(3)
C16 C17 C18 C13 1.9(3)
C14 C13 C18 C17 -1.9(3)
B1 C13 C18 C17 177.88(19)
C25 B1 C19 C20 -167.67(18)
C31 B1 C19 C20 -51.7(3)
C13 B1 C19 C20 71.0(2)
C25 B1 C19 C24 21.2(2)
C31 B1 C19 C24 137.17(18)
C13 B1 C19 C24 -100.1(2)
C24 C19 C20 C21 2.6(3)
B1 C19 C20 C21 -169.14(19)
C19 C20 C21 C22 -0.2(3)
C20 C21 C22 C23 -1.5(3)
C21 C22 C23 C24 0.6(3)
C22 C23 C24 C19 2.0(3)
C20 C19 C24 C23 -3.4(3)
B1 C19 C24 C23 168.29(18)
C19 B1 C25 C26 -107.1(2)
C31 B1 C25 C26 133.01(19)
C13 B1 C25 C26 10.9(3)
C19 B1 C25 C30 69.6(2)
C31 B1 C25 C30 -50.3(2)
C13 B1 C25 C30 -172.34(16)
C30 C25 C26 C27 -1.1(3)
B1 C25 C26 C27 175.75(18)
C25 C26 C27 C28 0.6(3)
C26 C27 C28 C29 -0.1(3)
C27 C28 C29 C30 0.1(3)
C28 C29 C30 C25 -0.6(3)
C26 C25 C30 C29 1.1(3)
B1 C25 C30 C29 -175.96(18)
C25 B1 C31 C32 104.3(2)
C19 B1 C31 C32 -13.7(3)
C13 B1 C31 C32 -133.4(2)
C25 B1 C31 C36 -68.8(2)
C19 B1 C31 C36 173.25(18)
C13 B1 C31 C36 53.5(3)
C36 C31 C32 C33 -1.0(3)
B1 C31 C32 C33 -174.5(2)
C31 C32 C33 C34 1.0(3)
C32 C33 C34 C35 -0.1(3)
C33 C34 C35 C36 -0.8(3)
C34 C35 C36 C31 0.8(3)
C32 C31 C36 C35 0.1(3)
B1 C31 C36 C35 173.73(19)
C49 B2 C37 C42 103.9(2)
C55 B2 C37 C42 -135.77(19)
C43 B2 C37 C42 -14.4(3)
C49 B2 C37 C38 -75.4(2)
C55 B2 C37 C38 44.9(2)
C43 B2 C37 C38 166.26(18)
C42 C37 C38 C39 -0.7(3)
B2 C37 C38 C39 178.63(19)
C37 C38 C39 C40 0.4(3)
C38 C39 C40 C41 0.5(3)
C39 C40 C41 C42 -1.1(3)
C38 C37 C42 C41 0.2(3)
B2 C37 C42 C41 -179.2(2)
C40 C41 C42 C37 0.7(3)
C49 B2 C43 C44 130.8(2)
C55 B2 C43 C44 10.1(3)
C37 B2 C43 C44 -108.8(2)
C49 B2 C43 C48 -47.3(2)
C55 B2 C43 C48 -168.02(17)
C37 B2 C43 C48 73.1(2)
C48 C43 C44 C45 1.1(3)
B2 C43 C44 C45 -177.07(19)
C43 C44 C45 C46 -0.2(3)
C44 C45 C46 C47 -0.5(3)
C45 C46 C47 C48 0.3(3)
C46 C47 C48 C43 0.7(3)
C44 C43 C48 C47 -1.4(3)
B2 C43 C48 C47 176.94(19)
C55 B2 C49 C50 -98.2(2)
C37 B2 C49 C50 20.0(3)
C43 B2 C49 C50 140.71(18)
C55 B2 C49 C54 80.2(2)
C37 B2 C49 C54 -161.59(17)
C43 B2 C49 C54 -40.9(2)
C54 C49 C50 C51 -1.0(3)
B2 C49 C50 C51 177.42(18)
C49 C50 C51 C52 0.5(3)
C50 C51 C52 C53 0.3(3)
C51 C52 C53 C54 -0.5(3)
C52 C53 C54 C49 -0.1(3)
C50 C49 C54 C53 0.9(3)
B2 C49 C54 C53 -177.63(18)
C49 B2 C55 C56 -7.3(2)
C37 B2 C55 C56 -127.5(2)
C43 B2 C55 C56 111.3(2)
C49 B2 C55 C60 170.82(16)
C37 B2 C55 C60 50.6(2)
C43 B2 C55 C60 -70.6(2)
C60 C55 C56 C57 1.3(3)
B2 C55 C56 C57 179.49(18)
C55 C56 C57 C58 0.4(3)
C56 C57 C58 C59 -1.3(3)
C57 C58 C59 C60 0.5(3)
C58 C59 C60 C55 1.3(3)
C56 C55 C60 C59 -2.2(3)
B2 C55 C60 C59 179.56(17)
